data_4506982
loop_
_publ_author_name
'Qin, Ying-Lian'
'Liu, Jiang'
'Hou, Juan-Juan'
'Yao, Ru-Xin'
'Zhang, Xian-Ming'

_publ_section_title
;
 Reconstruction of a (6,3) Brick Wall Sheet Giving an Unprecedented
 Shubnikov-type (5,34) Sheet in Luminescent Cuprous Cyanide Supramolecular
 Isomers of Pseudo-polyrotaxane
;
_journal_issue 12
_journal_name_full 'Crystal Growth &amp; Design'
_journal_page_first 6068
_journal_paper_doi 10.1021/cg301192y
_journal_volume 12
_journal_year 2012
_chemical_formula_sum 'C7 H4 Cu3 N5'
_chemical_formula_weight 348.77
_chemical_name_systematic
; 
 ? 
;
_space_group_IT_number 59
_symmetry_cell_setting orthorhombic
_symmetry_space_group_name_Hall '-P 2ab 2a'
_symmetry_space_group_name_H-M 'P m m n :2'
_atom_sites_solution_hydrogens geom
_atom_sites_solution_primary direct
_atom_sites_solution_secondary difmap
_audit_creation_method SHELXL-97
_cell_angle_alpha 90.00
_cell_angle_beta 90.00
_cell_angle_gamma 90.00
_cell_formula_units_Z 4
_cell_length_a 9.6056(10)
_cell_length_b 21.931(2)
_cell_length_c 4.8504(5)
_cell_measurement_temperature 298(2)
_cell_volume 1021.79(18)
_computing_cell_refinement 'SMART (Bruker, 2001)'
_computing_data_collection 'SMART (Bruker, 2001)'
_computing_data_reduction 'SAINT (Bruker, 2001)'
_computing_molecular_graphics 'SAINT (Bruker, 2001)'
_computing_publication_material 'SHELXL-97 (Sheldrick, 1997)'
_computing_structure_refinement 'SHELXL-97 (Sheldrick, 1997)'
_computing_structure_solution 'SHELXS-97 (Sheldrick, 1990)'
_diffrn_ambient_temperature 298(2)
_diffrn_measured_fraction_theta_full 0.994
_diffrn_measured_fraction_theta_max 0.994
_diffrn_radiation_monochromator graphite
_diffrn_radiation_source 'fine-focus sealed tube'
_diffrn_radiation_type MoK\a
_diffrn_radiation_wavelength 0.71073
_diffrn_reflns_av_R_equivalents 0.0196
_diffrn_reflns_av_sigmaI/netI 0.0185
_diffrn_reflns_limit_h_max 12
_diffrn_reflns_limit_h_min -10
_diffrn_reflns_limit_k_max 23
_diffrn_reflns_limit_k_min -28
_diffrn_reflns_limit_l_max 6
_diffrn_reflns_limit_l_min -4
_diffrn_reflns_number 5086
_diffrn_reflns_theta_full 27.00
_diffrn_reflns_theta_max 27.00
_diffrn_reflns_theta_min 1.86
_exptl_absorpt_coefficient_mu 6.154
_exptl_absorpt_correction_T_max 0.4038
_exptl_absorpt_correction_T_min 0.1421
_exptl_absorpt_correction_type empirical
_exptl_absorpt_process_details 'SADABS, Sheldrick, 1997'
_exptl_crystal_colour orange
_exptl_crystal_density_diffrn 2.267
_exptl_crystal_density_method 'not measured'
_exptl_crystal_description block
_exptl_crystal_F_000 672
_exptl_crystal_size_max 0.52
_exptl_crystal_size_mid 0.24
_exptl_crystal_size_min 0.18
_refine_diff_density_max 0.518
_refine_diff_density_min -0.652
_refine_diff_density_rms 0.214
_refine_ls_extinction_method none
_refine_ls_goodness_of_fit_ref 1.230
_refine_ls_hydrogen_treatment constr
_refine_ls_matrix_type full
_refine_ls_number_parameters 84
_refine_ls_number_reflns 1214
_refine_ls_number_restraints 0
_refine_ls_restrained_S_all 1.230
_refine_ls_R_factor_all 0.0344
_refine_ls_R_factor_gt 0.0311
_refine_ls_shift/su_max 0.001
_refine_ls_shift/su_mean 0.000
_refine_ls_structure_factor_coef Fsqd
_refine_ls_weighting_details 'calc w=1/[\s^2^(Fo^2^)+(0.0417P)^2^+1.2999P] where P=(Fo^2^+2Fc^2^)/3'
_refine_ls_weighting_scheme calc
_refine_ls_wR_factor_gt 0.0826
_refine_ls_wR_factor_ref 0.0921
_reflns_number_gt 1097
_reflns_number_total 1214
_reflns_threshold_expression >2sigma(I)
_cod_data_source_file cg301192y_si_001.cif
_cod_data_source_block 1
_cod_original_cell_volume 1021.78(18)
_cod_original_sg_symbol_H-M Pmmn
_cod_database_code 4506982

loop_
_symmetry_equiv_pos_as_xyz
'x, y, z'
'-x+1/2, -y+1/2, z'
'-x, y+1/2, -z'
'x+1/2, -y, -z'
'-x, -y, -z'
'x-1/2, y-1/2, -z'
'x, -y-1/2, z'
'-x-1/2, y, z'

loop_
_atom_site_label
_atom_site_type_symbol
_atom_site_fract_x
_atom_site_fract_y
_atom_site_fract_z
_atom_site_U_iso_or_equiv
_atom_site_adp_type
_atom_site_occupancy
_atom_site_symmetry_multiplicity
_atom_site_calc_flag
_atom_site_refinement_flags
Cu1 Cu -0.2500 0.2500 0.07113(18) 0.0384(2) Uani 1 4 d S
Cu2 Cu -0.2500 0.48660(3) -0.91123(13) 0.0392(2) Uani 1 2 d S
Cu3 Cu 0.2500 0.2500 0.2184(3) 0.0587(3) Uani 1 4 d S
Cu4 Cu -0.2500 0.61095(4) -1.06231(11) 0.0485(2) Uani 1 2 d S
N1 N -0.2500 0.32552(18) -0.2123(8) 0.0358(8) Uani 1 2 d S
N2 N -0.2500 0.41847(19) -0.6034(9) 0.0390(9) Uani 1 2 d S
N3 N 0.0581(5) 0.2500 0.2104(12) 0.0509(12) Uani 0.50 2 d SP
N4 N -0.0601(5) 0.2500 0.1882(10) 0.0417(10) Uani 0.50 2 d SP
N5 N -0.0592(3) 0.49851(16) -0.9853(7) 0.0421(7) Uani 0.50 1 d P
N6 N -0.2500 0.6154(2) -1.4461(8) 0.0467(11) Uani 1 2 d S
C1 C -0.1322(4) 0.34919(17) -0.3107(8) 0.0452(8) Uani 1 1 d .
H1A H -0.0475 0.3341 -0.2475 0.054 Uiso 1 1 calc R
C2 C -0.1325(4) 0.39549(18) -0.5042(8) 0.0453(8) Uani 1 1 d .
H2A H -0.0480 0.4109 -0.5665 0.054 Uiso 1 1 calc R
C3 C 0.0581(5) 0.2500 0.2104(12) 0.0509(12) Uani 0.50 2 d SP
C4 C -0.0601(5) 0.2500 0.1882(10) 0.0417(10) Uani 0.50 2 d SP
C5 C -0.0592(3) 0.49851(16) -0.9853(7) 0.0421(7) Uani 0.50 1 d P
C6 C -0.2500 0.6169(2) -1.6802(8) 0.0313(9) Uani 1 2 d S

loop_
_atom_site_aniso_label
_atom_site_aniso_U_11
_atom_site_aniso_U_22
_atom_site_aniso_U_33
_atom_site_aniso_U_23
_atom_site_aniso_U_13
_atom_site_aniso_U_12
Cu1 0.0320(4) 0.0391(4) 0.0441(5) 0.000 0.000 0.000
Cu2 0.0306(3) 0.0402(3) 0.0468(4) 0.0044(2) 0.000 0.000
Cu3 0.0300(5) 0.0698(7) 0.0763(7) 0.000 0.000 0.000
Cu4 0.0556(4) 0.0716(5) 0.0183(3) -0.0007(3) 0.000 0.000
N1 0.038(2) 0.0340(19) 0.0357(19) 0.0021(16) 0.000 0.000
N2 0.034(2) 0.039(2) 0.044(2) 0.0078(17) 0.000 0.000
N3 0.036(3) 0.048(3) 0.069(3) 0.000 0.000(2) 0.000
N4 0.035(2) 0.040(2) 0.050(2) 0.000 -0.004(2) 0.000
N5 0.0361(15) 0.0422(15) 0.0482(16) 0.0067(14) 0.0046(14) 0.0004(13)
N6 0.058(3) 0.052(2) 0.030(2) -0.0028(18) 0.000 0.000
C1 0.0311(17) 0.0474(19) 0.057(2) 0.0124(17) -0.0023(16) 0.0017(15)
C2 0.0314(18) 0.051(2) 0.054(2) 0.0154(17) 0.0019(16) -0.0028(15)
C3 0.036(3) 0.048(3) 0.069(3) 0.000 0.000(2) 0.000
C4 0.035(2) 0.040(2) 0.050(2) 0.000 -0.004(2) 0.000
C5 0.0361(15) 0.0422(15) 0.0482(16) 0.0067(14) 0.0046(14) 0.0004(13)
C6 0.038(2) 0.039(2) 0.0163(18) -0.0014(16) 0.000 0.000

loop_
_atom_type_symbol
_atom_type_description
_atom_type_scat_dispersion_real
_atom_type_scat_dispersion_imag
_atom_type_scat_source
C C 0.0033 0.0016 'International Tables Vol C Tables 4.2.6.8 and 6.1.1.4'
H H 0.0000 0.0000 'International Tables Vol C Tables 4.2.6.8 and 6.1.1.4'
N N 0.0061 0.0033 'International Tables Vol C Tables 4.2.6.8 and 6.1.1.4'
Cu Cu 0.3201 1.2651 'International Tables Vol C Tables 4.2.6.8 and 6.1.1.4'

loop_
_geom_angle_atom_site_label_1
_geom_angle_atom_site_label_2
_geom_angle_atom_site_label_3
_geom_angle
_geom_angle_site_symmetry_1
_geom_angle_site_symmetry_3
N4 Cu1 C4 145.4(3) . 2_455
N4 Cu1 N4 145.4(3) . 2_455
C4 Cu1 N4 0.00(8) 2_455 2_455
N4 Cu1 N1 100.95(10) . 2_455
C4 Cu1 N1 100.95(10) 2_455 2_455
N4 Cu1 N1 100.95(10) 2_455 2_455
N4 Cu1 N1 100.95(10) . .
C4 Cu1 N1 100.95(10) 2_455 .
N4 Cu1 N1 100.95(10) 2_455 .
N1 Cu1 N1 100.6(2) 2_455 .
N5 Cu2 C5 152.7(2) . 8
N5 Cu2 N5 152.7(2) . 8
C5 Cu2 N5 0.0(2) 8 8
N5 Cu2 N2 103.45(10) . .
C5 Cu2 N2 103.45(10) 8 .
N5 Cu2 N2 103.45(10) 8 .
N5 Cu2 Cu4 79.44(10) . .
C5 Cu2 Cu4 79.44(10) 8 .
N5 Cu2 Cu4 79.44(10) 8 .
N2 Cu2 Cu4 150.06(12) . .
C3 Cu3 N3 0.0 2 2
C3 Cu3 N3 177.6(4) 2 .
N3 Cu3 N3 177.6(4) 2 .
C6 Cu4 N6 173.0(2) 1_556 .
C6 Cu4 Cu2 78.97(15) 1_556 .
N6 Cu4 Cu2 108.05(16) . .
C1 N1 C1 116.1(4) . 8
C1 N1 Cu1 121.9(2) . .
C1 N1 Cu1 121.9(2) 8 .
C2 N2 C2 116.6(4) 8 .
C2 N2 Cu2 121.7(2) 8 .
C2 N2 Cu2 121.7(2) . .
N4 N3 Cu3 175.8(6) . .
N3 N4 Cu1 168.1(5) . .
C5 N5 N5 0.0(3) 5_563 5_563
C5 N5 Cu2 173.9(4) 5_563 .
N5 N5 Cu2 173.9(4) 5_563 .
C6 N6 Cu4 178.6(5) . .
N1 C1 C2 121.8(3) . .
N2 C2 C1 121.8(3) . .
N6 C6 Cu4 174.4(5) . 1_554

loop_
_geom_bond_atom_site_label_1
_geom_bond_atom_site_label_2
_geom_bond_distance
_geom_bond_site_symmetry_2
Cu1 N4 1.910(5) .
Cu1 C4 1.910(5) 2_455
Cu1 N4 1.910(5) 2_455
Cu1 N1 2.152(4) 2_455
Cu1 N1 2.152(4) .
Cu2 N5 1.886(3) .
Cu2 C5 1.886(3) 8
Cu2 N5 1.886(3) 8
Cu2 N2 2.112(4) .
Cu2 Cu4 2.8238(10) .
Cu3 C3 1.843(5) 2
Cu3 N3 1.843(5) 2
Cu3 N3 1.843(5) .
Cu4 C6 1.858(4) 1_556
Cu4 N6 1.864(4) .
N1 C1 1.333(4) .
N1 C1 1.333(4) 8
N2 C2 1.326(4) 8
N2 C2 1.326(4) .
N3 N4 1.141(7) .
N5 C5 1.148(7) 5_563
N5 N5 1.148(7) 5_563
N6 C6 1.136(6) .
C1 C2 1.383(5) .
C6 Cu4 1.858(4) 1_554
